data_7251761
loop_
_publ_author_name
'Forsyth, Craig M.'
'Deacon, Glen B.'
'Junk, Peter C.'

_publ_section_title
;
 Directing alendronate structures into 2-D layers with bulky quaternary
 phosphonium cations
;
_journal_issue 14
_journal_name_full CrystEngComm
_journal_page_first 2151
_journal_page_last 2163
_journal_paper_doi 10.1039/D5CE01121C
_journal_volume 28
_journal_year 2026
_chemical_formula_moiety 'C20 H20 P, C4 H12 N O7 P2'
_chemical_formula_sum 'C24 H32 N O7 P3'
_chemical_formula_weight 539.41
_space_group_crystal_system triclinic
_space_group_IT_number 2
_space_group_name_Hall '-P 1'
_space_group_name_H-M_alt 'P -1'
_atom_sites_solution_hydrogens mixed
_atom_sites_solution_primary dual
_audit_creation_method SHELXL-2018/3
_audit_update_record
;
2025-11-25 deposited with the CCDC.	2026-01-13 downloaded from the CCDC.
;
_cell_angle_alpha 91.4490(10)
_cell_angle_beta 99.3600(10)
_cell_angle_gamma 98.0690(10)
_cell_formula_units_Z 2
_cell_length_a 9.58800(10)
_cell_length_b 9.68110(10)
_cell_length_c 13.9927(2)
_cell_measurement_reflns_used 12757
_cell_measurement_temperature 123(2)
_cell_measurement_theta_max 79.5500
_cell_measurement_theta_min 4.6080
_cell_volume 1267.32(3)
_computing_cell_refinement 'CrysAlisPro 1.171.43.95a (Rigaku OD, 2023)'
_computing_data_collection 'CrysAlisPro system (CCD 43.95a 64-bit (release 03-11-2023))'
_computing_data_reduction 'CrysAlisPro 1.171.43.95a (Rigaku OD, 2023)'
_computing_structure_refinement 'SHELXL-2018/3 (Sheldrick, 2018)'
_computing_structure_solution 'SHELXT 2018/2 (Sheldrick, 2018)'
_diffrn_ambient_temperature 123(2)
_diffrn_detector_area_resol_mean 10.0000
_diffrn_measured_fraction_theta_full 1.000
_diffrn_measured_fraction_theta_max 0.974
_diffrn_measurement_device_type 'XtaLAB Synergy, Dualflex, HyPix'
_diffrn_measurement_method '\w scans'
_diffrn_radiation_type CuK\a
_diffrn_radiation_wavelength 1.54184
_diffrn_reflns_av_R_equivalents 0.0292
_diffrn_reflns_av_unetI/netI 0.0280
_diffrn_reflns_Laue_measured_fraction_full 1.000
_diffrn_reflns_Laue_measured_fraction_max 0.974
_diffrn_reflns_limit_h_max 12
_diffrn_reflns_limit_h_min -11
_diffrn_reflns_limit_k_max 12
_diffrn_reflns_limit_k_min -10
_diffrn_reflns_limit_l_max 17
_diffrn_reflns_limit_l_min -17
_diffrn_reflns_number 18943
_diffrn_reflns_point_group_measured_fraction_full 1.000
_diffrn_reflns_point_group_measured_fraction_max 0.974
_diffrn_reflns_theta_full 67.684
_diffrn_reflns_theta_max 79.755
_diffrn_reflns_theta_min 4.619
_diffrn_source 'micro-focus sealed X-ray tube'
_exptl_absorpt_coefficient_mu 2.544
_exptl_absorpt_correction_T_max 1.00000
_exptl_absorpt_correction_T_min 0.95172
_exptl_absorpt_correction_type multi-scan
_exptl_absorpt_process_details
;
CrysAlisPro 1.171.43.95a (Rigaku Oxford Diffraction, 2023)
Empirical absorption correction using spherical harmonics,
implemented in SCALE3 ABSPACK scaling algorithm.
;
_exptl_crystal_colour colourless
_exptl_crystal_density_diffrn 1.414
_exptl_crystal_description prism
_exptl_crystal_F_000 568
_exptl_crystal_size_max 0.148
_exptl_crystal_size_mid 0.102
_exptl_crystal_size_min 0.102
_refine_diff_density_max 0.400
_refine_diff_density_min -0.360
_refine_diff_density_rms 0.053
_refine_ls_extinction_method none
_refine_ls_goodness_of_fit_ref 1.054
_refine_ls_hydrogen_treatment mixed
_refine_ls_matrix_type full
_refine_ls_number_parameters 341
_refine_ls_number_reflns 5374
_refine_ls_number_restraints 0
_refine_ls_restrained_S_all 1.054
_refine_ls_R_factor_all 0.0312
_refine_ls_R_factor_gt 0.0296
_refine_ls_shift/su_max 0.001
_refine_ls_shift/su_mean 0.000
_refine_ls_structure_factor_coef Fsqd
_refine_ls_weighting_details 'w=1/[\s^2^(Fo^2^)+(0.0409P)^2^+0.4995P] where P=(Fo^2^+2Fc^2^)/3'
_refine_ls_weighting_scheme calc
_refine_ls_wR_factor_gt 0.0782
_refine_ls_wR_factor_ref 0.0793
_reflns_Friedel_coverage 0.000
_reflns_number_gt 5071
_reflns_number_total 5374
_reflns_threshold_expression 'I > 2\s(I)'
_cod_data_source_file d5ce01121c2.cif
_cod_data_source_block compound3a_Ph3PEtLH4
_cod_depositor_comments 'Adding full bibliography for 7251754--7251762.cif.'
_cod_database_code 7251761
_shelx_shelxl_version_number 2018/3
_shelx_space_group_comment
;
The symmetry employed for this shelxl refinement is uniquely defined
by the following loop, which should always be used as a source of
symmetry information in preference to the above space-group names.
They are only intended as comments.
;

loop_
_space_group_symop_operation_xyz
'x, y, z'
'-x, -y, -z'

loop_
_atom_site_label
_atom_site_type_symbol
_atom_site_fract_x
_atom_site_fract_y
_atom_site_fract_z
_atom_site_U_iso_or_equiv
_atom_site_adp_type
_atom_site_occupancy
_atom_site_site_symmetry_order
_atom_site_calc_flag
_atom_site_refinement_flags_posn
_atom_site_refinement_flags_adp
_atom_site_refinement_flags_occupancy
_atom_site_disorder_assembly
_atom_site_disorder_group
P1 P 0.11873(3) 0.50481(3) 0.83571(2) 0.01173(8) Uani 1 1 d . . . . .
P2 P 0.16598(3) 0.80872(3) 0.89371(2) 0.01214(8) Uani 1 1 d . . . . .
P3 P 0.67954(3) 0.06360(3) 0.69749(2) 0.01289(8) Uani 1 1 d . . . . .
O1 O 0.10098(10) 0.55845(9) 0.73478(7) 0.01678(19) Uani 1 1 d . . . . .
O2 O -0.02892(10) 0.50028(10) 0.87717(7) 0.01713(19) Uani 1 1 d . . . . .
O3 O 0.16579(10) 0.36520(9) 0.84872(7) 0.01823(19) Uani 1 1 d . . . . .
O4 O 0.16988(11) 0.82654(10) 0.78092(7) 0.0188(2) Uani 1 1 d . . . . .
O5 O 0.01223(10) 0.77537(9) 0.90960(7) 0.01762(19) Uani 1 1 d . . . . .
O6 O 0.25575(10) 0.93306(9) 0.94887(7) 0.01809(19) Uani 1 1 d . . . . .
O7 O 0.24229(10) 0.61022(9) 1.01672(6) 0.01444(18) Uani 1 1 d . . . . .
N1 N 0.77670(11) 0.79752(11) 0.99986(8) 0.0135(2) Uani 1 1 d . . . . .
C1 C 0.23905(13) 0.64272(12) 0.91658(9) 0.0114(2) Uani 1 1 d . . . . .
C2 C 0.39077(13) 0.64425(13) 0.89482(9) 0.0142(2) Uani 1 1 d . . . . .
H2A H 0.393583 0.679186 0.829170 0.017 Uiso 1 1 calc R U . . .
H2B H 0.411196 0.546843 0.893369 0.017 Uiso 1 1 calc R U . . .
C3 C 0.51040(13) 0.73252(13) 0.96620(9) 0.0151(2) Uani 1 1 d . . . . .
H3A H 0.492205 0.830547 0.969590 0.018 Uiso 1 1 calc R U . . .
H3B H 0.514269 0.695837 1.031837 0.018 Uiso 1 1 calc R U . . .
C4 C 0.65119(13) 0.72555(13) 0.93062(9) 0.0147(2) Uani 1 1 d . . . . .
H4A H 0.662715 0.626443 0.920716 0.018 Uiso 1 1 calc R U . . .
H4B H 0.648389 0.769187 0.867241 0.018 Uiso 1 1 calc R U . . .
C5 C 0.65660(14) -0.12361(13) 0.68063(9) 0.0148(2) Uani 1 1 d . . . . .
C6 C 0.77783(14) -0.19145(14) 0.69050(10) 0.0175(3) Uani 1 1 d . . . . .
H6 H 0.870691 -0.138489 0.701425 0.021 Uiso 1 1 calc R U . . .
C7 C 0.76147(16) -0.33621(14) 0.68423(10) 0.0211(3) Uani 1 1 d . . . . .
H7 H 0.843209 -0.382703 0.691569 0.025 Uiso 1 1 calc R U . . .
C8 C 0.62533(17) -0.41319(14) 0.66719(11) 0.0232(3) Uani 1 1 d . . . . .
H8 H 0.614638 -0.512330 0.663508 0.028 Uiso 1 1 calc R U . . .
C9 C 0.50471(15) -0.34670(14) 0.65549(10) 0.0216(3) Uani 1 1 d . . . . .
H9 H 0.412147 -0.400198 0.642763 0.026 Uiso 1 1 calc R U . . .
C10 C 0.51990(14) -0.20143(14) 0.66248(10) 0.0174(3) Uani 1 1 d . . . . .
H10 H 0.437811 -0.155455 0.654946 0.021 Uiso 1 1 calc R U . . .
C11 C 0.51067(14) 0.12650(13) 0.67676(10) 0.0160(2) Uani 1 1 d . . . . .
C12 C 0.41689(15) 0.09668(14) 0.74338(10) 0.0202(3) Uani 1 1 d . . . . .
H12 H 0.438003 0.035425 0.793994 0.024 Uiso 1 1 calc R U . . .
C13 C 0.29367(16) 0.15741(16) 0.73447(12) 0.0256(3) Uani 1 1 d . . . . .
H13 H 0.228890 0.136529 0.778535 0.031 Uiso 1 1 calc R U . . .
C14 C 0.26387(16) 0.24886(16) 0.66144(12) 0.0272(3) Uani 1 1 d . . . . .
H14 H 0.181034 0.293350 0.657572 0.033 Uiso 1 1 calc R U . . .
C15 C 0.35445(16) 0.27542(15) 0.59429(11) 0.0243(3) Uani 1 1 d . . . . .
H15 H 0.331625 0.335276 0.543093 0.029 Uiso 1 1 calc R U . . .
C16 C 0.47886(15) 0.21468(14) 0.60155(10) 0.0187(3) Uani 1 1 d . . . . .
H16 H 0.541370 0.233134 0.555753 0.022 Uiso 1 1 calc R U . . .
C17 C 0.78653(13) 0.13998(13) 0.61328(9) 0.0146(2) Uani 1 1 d . . . . .
C18 C 0.78966(15) 0.06740(14) 0.52640(10) 0.0192(3) Uani 1 1 d . . . . .
H18 H 0.744005 -0.026547 0.514995 0.023 Uiso 1 1 calc R U . . .
C19 C 0.85971(16) 0.13283(15) 0.45657(10) 0.0231(3) Uani 1 1 d . . . . .
H19 H 0.862345 0.083723 0.397397 0.028 Uiso 1 1 calc R U . . .
C20 C 0.92608(16) 0.27085(15) 0.47378(10) 0.0238(3) Uani 1 1 d . . . . .
H20 H 0.972032 0.316478 0.425521 0.029 Uiso 1 1 calc R U . . .
C21 C 0.92538(16) 0.34186(14) 0.56093(11) 0.0224(3) Uani 1 1 d . . . . .
H21 H 0.972800 0.435163 0.572632 0.027 Uiso 1 1 calc R U . . .
C22 C 0.85581(15) 0.27751(14) 0.63128(10) 0.0184(3) Uani 1 1 d . . . . .
H22 H 0.855283 0.326337 0.690937 0.022 Uiso 1 1 calc R U . . .
C23 C 0.75968(14) 0.12003(14) 0.82014(9) 0.0176(3) Uani 1 1 d . . . . .
H23A H 0.760895 0.222154 0.827817 0.021 Uiso 1 1 calc R U . . .
H23B H 0.698491 0.074962 0.864503 0.021 Uiso 1 1 calc R U . . .
C24 C 0.91102(15) 0.08823(15) 0.85134(10) 0.0206(3) Uani 1 1 d . . . . .
H24A H 0.911210 -0.012842 0.845639 0.031 Uiso 1 1 calc R U . . .
H24B H 0.945513 0.121877 0.918852 0.031 Uiso 1 1 calc R U . . .
H24C H 0.973781 0.135184 0.809622 0.031 Uiso 1 1 calc R U . . .
H2 H -0.038(2) 0.582(3) 0.8866(17) 0.043(6) Uiso 1 1 d . . . . .
H4 H 0.141(3) 0.745(3) 0.7531(18) 0.050(7) Uiso 1 1 d . . . . .
H7A H 0.163(2) 0.592(2) 1.0319(15) 0.032(5) Uiso 1 1 d . . . . .
H1N H 0.857(2) 0.8031(19) 0.9713(13) 0.023(4) Uiso 1 1 d . . . . .
H2N H 0.767(2) 0.884(2) 1.0178(13) 0.023(4) Uiso 1 1 d . . . . .
H3N H 0.792(2) 0.744(2) 1.0533(14) 0.024(4) Uiso 1 1 d . . . . .

loop_
_atom_site_aniso_label
_atom_site_aniso_U_11
_atom_site_aniso_U_22
_atom_site_aniso_U_33
_atom_site_aniso_U_23
_atom_site_aniso_U_13
_atom_site_aniso_U_12
P1 0.01222(15) 0.00933(15) 0.01319(15) -0.00015(11) 0.00210(11) 0.00022(11)
P2 0.01224(15) 0.00932(15) 0.01512(16) 0.00025(11) 0.00282(11) 0.00188(11)
P3 0.01333(15) 0.01206(15) 0.01301(15) 0.00006(11) 0.00222(11) 0.00096(11)
O1 0.0208(5) 0.0150(4) 0.0133(4) 0.0000(3) 0.0014(3) 0.0002(3)
O2 0.0138(4) 0.0156(5) 0.0218(5) 0.0008(4) 0.0050(4) -0.0007(3)
O3 0.0222(5) 0.0107(4) 0.0213(5) -0.0009(3) 0.0023(4) 0.0028(3)
O4 0.0257(5) 0.0142(4) 0.0169(5) 0.0034(4) 0.0043(4) 0.0025(4)
O5 0.0132(4) 0.0164(4) 0.0243(5) -0.0011(4) 0.0050(4) 0.0038(3)
O6 0.0184(5) 0.0110(4) 0.0241(5) -0.0027(4) 0.0025(4) 0.0014(3)
O7 0.0128(4) 0.0184(4) 0.0119(4) 0.0027(3) 0.0026(3) 0.0006(3)
N1 0.0108(5) 0.0121(5) 0.0174(5) -0.0006(4) 0.0026(4) 0.0010(4)
C1 0.0118(5) 0.0106(5) 0.0120(5) 0.0008(4) 0.0028(4) 0.0013(4)
C2 0.0123(6) 0.0143(6) 0.0163(6) -0.0015(5) 0.0038(5) 0.0018(4)
C3 0.0113(5) 0.0161(6) 0.0179(6) -0.0019(5) 0.0036(5) 0.0010(4)
C4 0.0118(6) 0.0165(6) 0.0154(6) -0.0011(5) 0.0025(4) 0.0009(4)
C5 0.0180(6) 0.0135(6) 0.0132(6) 0.0008(4) 0.0037(5) 0.0020(5)
C6 0.0173(6) 0.0175(6) 0.0177(6) 0.0002(5) 0.0036(5) 0.0019(5)
C7 0.0256(7) 0.0190(6) 0.0203(7) 0.0004(5) 0.0045(5) 0.0079(5)
C8 0.0321(8) 0.0126(6) 0.0246(7) -0.0009(5) 0.0057(6) 0.0012(5)
C9 0.0219(7) 0.0177(6) 0.0229(7) -0.0015(5) 0.0035(5) -0.0041(5)
C10 0.0171(6) 0.0183(6) 0.0164(6) 0.0005(5) 0.0023(5) 0.0016(5)
C11 0.0148(6) 0.0142(6) 0.0180(6) -0.0027(5) 0.0009(5) 0.0015(5)
C12 0.0208(7) 0.0187(6) 0.0219(7) 0.0002(5) 0.0055(5) 0.0039(5)
C13 0.0213(7) 0.0276(7) 0.0294(8) -0.0056(6) 0.0082(6) 0.0056(6)
C14 0.0221(7) 0.0273(7) 0.0321(8) -0.0079(6) -0.0009(6) 0.0114(6)
C15 0.0266(7) 0.0191(6) 0.0249(7) -0.0019(5) -0.0050(6) 0.0070(5)
C16 0.0200(6) 0.0158(6) 0.0184(6) -0.0015(5) -0.0007(5) 0.0013(5)
C17 0.0141(6) 0.0148(6) 0.0147(6) 0.0015(5) 0.0019(4) 0.0013(4)
C18 0.0212(6) 0.0167(6) 0.0183(6) -0.0014(5) 0.0034(5) -0.0016(5)
C19 0.0286(7) 0.0240(7) 0.0154(6) -0.0016(5) 0.0055(5) -0.0016(6)
C20 0.0276(7) 0.0239(7) 0.0192(7) 0.0060(5) 0.0064(6) -0.0026(6)
C21 0.0271(7) 0.0148(6) 0.0228(7) 0.0027(5) 0.0024(6) -0.0042(5)
C22 0.0207(6) 0.0159(6) 0.0176(6) -0.0013(5) 0.0022(5) 0.0006(5)
C23 0.0192(6) 0.0186(6) 0.0140(6) -0.0019(5) 0.0012(5) 0.0017(5)
C24 0.0183(6) 0.0244(7) 0.0172(6) -0.0014(5) -0.0008(5) 0.0018(5)

loop_
_atom_type_symbol
_atom_type_description
_atom_type_scat_dispersion_real
_atom_type_scat_dispersion_imag
_atom_type_scat_source
C C 0.0181 0.0091 'International Tables Vol C Tables 4.2.6.8 and 6.1.1.4'
H H 0.0000 0.0000 'International Tables Vol C Tables 4.2.6.8 and 6.1.1.4'
N N 0.0311 0.0180 'International Tables Vol C Tables 4.2.6.8 and 6.1.1.4'
O O 0.0492 0.0322 'International Tables Vol C Tables 4.2.6.8 and 6.1.1.4'
P P 0.2955 0.4335 'International Tables Vol C Tables 4.2.6.8 and 6.1.1.4'

loop_
_geom_angle_atom_site_label_1
_geom_angle_atom_site_label_2
_geom_angle_atom_site_label_3
_geom_angle
_geom_angle_site_symmetry_1
_geom_angle_site_symmetry_3
_geom_angle_publ_flag
O3 P1 O1 117.63(6) . . ?
O3 P1 O2 107.47(5) . . ?
O1 P1 O2 109.65(5) . . ?
O3 P1 C1 111.77(6) . . ?
O1 P1 C1 107.08(5) . . ?
O2 P1 C1 102.13(5) . . ?
O6 P2 O5 117.42(5) . . ?
O6 P2 O4 108.18(5) . . ?
O5 P2 O4 109.71(5) . . ?
O6 P2 C1 113.82(5) . . ?
O5 P2 C1 103.98(5) . . ?
O4 P2 C1 102.71(5) . . ?
C11 P3 C17 108.65(6) . . ?
C11 P3 C5 110.98(6) . . ?
C17 P3 C5 109.12(6) . . ?
C11 P3 C23 105.93(6) . . ?
C17 P3 C23 110.76(6) . . ?
C5 P3 C23 111.34(6) . . ?
O7 C1 C2 107.27(10) . . ?
O7 C1 P2 109.95(8) . . ?
C2 C1 P2 114.32(8) . . ?
O7 C1 P1 110.53(8) . . ?
C2 C1 P1 107.94(8) . . ?
P2 C1 P1 106.84(6) . . ?
C1 C2 C3 115.91(10) . . ?
C4 C3 C2 108.17(10) . . ?
N1 C4 C3 112.53(10) . . ?
C10 C5 C6 120.17(12) . . ?
C10 C5 P3 120.62(10) . . ?
C6 C5 P3 119.14(10) . . ?
C7 C6 C5 119.68(12) . . ?
C6 C7 C8 119.93(13) . . ?
C9 C8 C7 120.72(13) . . ?
C8 C9 C10 119.82(13) . . ?
C9 C10 C5 119.66(13) . . ?
C16 C11 C12 120.47(12) . . ?
C16 C11 P3 120.56(10) . . ?
C12 C11 P3 118.67(10) . . ?
C13 C12 C11 119.27(13) . . ?
C12 C13 C14 120.41(14) . . ?
C15 C14 C13 120.27(14) . . ?
C14 C15 C16 120.23(14) . . ?
C15 C16 C11 119.28(13) . . ?
C18 C17 C22 120.34(12) . . ?
C18 C17 P3 120.05(10) . . ?
C22 C17 P3 119.34(10) . . ?
C19 C18 C17 119.88(12) . . ?
C18 C19 C20 119.69(13) . . ?
C21 C20 C19 120.35(13) . . ?
C20 C21 C22 120.45(13) . . ?
C21 C22 C17 119.26(12) . . ?
C24 C23 P3 115.18(9) . . ?

loop_
_geom_bond_atom_site_label_1
_geom_bond_atom_site_label_2
_geom_bond_distance
_geom_bond_site_symmetry_2
_geom_bond_publ_flag
P1 O3 1.4902(9) . ?
P1 O1 1.5089(9) . ?
P1 O2 1.6104(9) . ?
P1 C1 1.8602(12) . ?
P2 O6 1.4939(9) . ?
P2 O5 1.5177(9) . ?
P2 O4 1.5978(10) . ?
P2 C1 1.8561(12) . ?
P3 C11 1.7915(13) . ?
P3 C17 1.7921(13) . ?
P3 C5 1.7996(13) . ?
P3 C23 1.8000(13) . ?
O7 C1 1.4403(14) . ?
N1 C4 1.4912(16) . ?
C1 C2 1.5321(16) . ?
C2 C3 1.5338(17) . ?
C3 C4 1.5222(16) . ?
C5 C10 1.3981(18) . ?
C5 C6 1.4030(18) . ?
C6 C7 1.3871(19) . ?
C7 C8 1.390(2) . ?
C8 C9 1.390(2) . ?
C9 C10 1.3927(19) . ?
C11 C16 1.3940(19) . ?
C11 C12 1.4050(19) . ?
C12 C13 1.381(2) . ?
C13 C14 1.390(2) . ?
C14 C15 1.385(2) . ?
C15 C16 1.393(2) . ?
C17 C18 1.3953(19) . ?
C17 C22 1.3992(18) . ?
C18 C19 1.3901(19) . ?
C19 C20 1.394(2) . ?
C20 C21 1.386(2) . ?
C21 C22 1.3892(19) . ?
C23 C24 1.5223(19) . ?

loop_
_geom_hbond_atom_site_label_D
_geom_hbond_atom_site_label_H
_geom_hbond_atom_site_label_A
_geom_hbond_distance_DH
_geom_hbond_distance_HA
_geom_hbond_distance_DA
_geom_hbond_angle_DHA
_geom_hbond_site_symmetry_A
_geom_hbond_publ_flag
O2 H2 O5 0.82(2) 1.87(2) 2.6533(13) 159(2) . yes
O4 H4 O1 0.86(3) 1.80(3) 2.6239(13) 161(2) . yes
O7 H7A O2 0.82(2) 2.08(2) 2.8263(13) 151(2) 2_567 yes
N1 H1N O5 0.92(2) 1.88(2) 2.7912(14) 168.5(17) 1_655 yes
N1 H2N O6 0.89(2) 1.87(2) 2.7605(14) 178.0(18) 2_677 yes
N1 H3N O3 0.92(2) 1.78(2) 2.7032(15) 174.7(18) 2_667 yes

loop_
_geom_torsion_atom_site_label_1
_geom_torsion_atom_site_label_2
_geom_torsion_atom_site_label_3
_geom_torsion_atom_site_label_4
_geom_torsion
_geom_torsion_site_symmetry_1
_geom_torsion_site_symmetry_2
_geom_torsion_site_symmetry_3
_geom_torsion_site_symmetry_4
_geom_torsion_publ_flag
O6 P2 C1 O7 63.61(9) . . . . ?
O5 P2 C1 O7 -65.34(9) . . . . ?
O4 P2 C1 O7 -179.70(8) . . . . ?
O6 P2 C1 C2 -57.08(10) . . . . ?
O5 P2 C1 C2 173.96(9) . . . . ?
O4 P2 C1 C2 59.60(10) . . . . ?
O6 P2 C1 P1 -176.41(5) . . . . ?
O5 P2 C1 P1 54.63(7) . . . . ?
O4 P2 C1 P1 -59.72(7) . . . . ?
O3 P1 C1 O7 -59.58(9) . . . . ?
O1 P1 C1 O7 170.24(8) . . . . ?
O2 P1 C1 O7 55.03(9) . . . . ?
O3 P1 C1 C2 57.44(9) . . . . ?
O1 P1 C1 C2 -72.74(9) . . . . ?
O2 P1 C1 C2 172.05(8) . . . . ?
O3 P1 C1 P2 -179.18(5) . . . . ?
O1 P1 C1 P2 50.64(7) . . . . ?
O2 P1 C1 P2 -64.57(7) . . . . ?
O7 C1 C2 C3 -50.34(13) . . . . ?
P2 C1 C2 C3 71.83(12) . . . . ?
P1 C1 C2 C3 -169.46(9) . . . . ?
C1 C2 C3 C4 -177.85(10) . . . . ?
C2 C3 C4 N1 -174.75(10) . . . . ?
C11 P3 C5 C10 -5.21(13) . . . . ?
C17 P3 C5 C10 -124.92(11) . . . . ?
C23 P3 C5 C10 112.52(11) . . . . ?
C11 P3 C5 C6 177.79(10) . . . . ?
C17 P3 C5 C6 58.09(12) . . . . ?
C23 P3 C5 C6 -64.47(12) . . . . ?
C10 C5 C6 C7 -1.38(19) . . . . ?
P3 C5 C6 C7 175.63(10) . . . . ?
C5 C6 C7 C8 0.7(2) . . . . ?
C6 C7 C8 C9 0.5(2) . . . . ?
C7 C8 C9 C10 -1.1(2) . . . . ?
C8 C9 C10 C5 0.4(2) . . . . ?
C6 C5 C10 C9 0.8(2) . . . . ?
P3 C5 C10 C9 -176.13(10) . . . . ?
C17 P3 C11 C16 2.88(13) . . . . ?
C5 P3 C11 C16 -117.10(11) . . . . ?
C23 P3 C11 C16 121.92(11) . . . . ?
C17 P3 C11 C12 -170.88(10) . . . . ?
C5 P3 C11 C12 69.14(12) . . . . ?
C23 P3 C11 C12 -51.84(12) . . . . ?
C16 C11 C12 C13 -1.0(2) . . . . ?
P3 C11 C12 C13 172.79(11) . . . . ?
C11 C12 C13 C14 -1.1(2) . . . . ?
C12 C13 C14 C15 2.8(2) . . . . ?
C13 C14 C15 C16 -2.4(2) . . . . ?
C14 C15 C16 C11 0.3(2) . . . . ?
C12 C11 C16 C15 1.4(2) . . . . ?
P3 C11 C16 C15 -172.29(10) . . . . ?
C11 P3 C17 C18 -95.34(12) . . . . ?
C5 P3 C17 C18 25.79(13) . . . . ?
C23 P3 C17 C18 148.70(11) . . . . ?
C11 P3 C17 C22 78.74(12) . . . . ?
C5 P3 C17 C22 -160.13(10) . . . . ?
C23 P3 C17 C22 -37.22(13) . . . . ?
C22 C17 C18 C19 -1.2(2) . . . . ?
P3 C17 C18 C19 172.83(11) . . . . ?
C17 C18 C19 C20 -0.2(2) . . . . ?
C18 C19 C20 C21 1.5(2) . . . . ?
C19 C20 C21 C22 -1.5(2) . . . . ?
C20 C21 C22 C17 0.1(2) . . . . ?
C18 C17 C22 C21 1.2(2) . . . . ?
P3 C17 C22 C21 -172.83(11) . . . . ?
C11 P3 C23 C24 -175.16(10) . . . . ?
C17 P3 C23 C24 -57.53(11) . . . . ?
C5 P3 C23 C24 64.09(11) . . . . ?
